data_2003527
loop_
_publ_author_name
'Gallucci, J. C.'
'Mathur, N.'
'Shechter, H.'

_publ_section_title
;
 (<i>Z</i>)-5-(2-Thienylmethylene)-2,4-imidazolidinedione
;
_journal_issue 6
_journal_name_full 'Acta Crystallographica Section C'
_journal_page_first 1221
_journal_page_last 1223
_journal_paper_doi 10.1107/S0108270194014137
_journal_volume 51
_journal_year 1995
_chemical_formula_sum 'C8 H6 N2 O2 S'
_chemical_formula_weight 194.21
_space_group_IT_number 14
_symmetry_cell_setting monoclinic
_symmetry_space_group_name_Hall '-P 2yab'
_symmetry_space_group_name_H-M 'P 1 21/a 1'
_atom_type_scat_source
;
Cromer & Waber (1974) for S, O, N and C atoms, and from Stewart, Davidson &
Simpson (1965) for H atoms
;
_cell_angle_alpha 90.0
_cell_angle_beta 104.72(1)
_cell_angle_gamma 90.0
_cell_formula_units_Z 4
_cell_length_a 6.137(1)
_cell_length_b 19.405(2)
_cell_length_c 7.187(1)
_cell_measurement_reflns_used 25
_cell_measurement_temperature 296
_cell_measurement_theta_max 15
_cell_measurement_theta_min 14
_cell_volume 827.8(2)
_diffrn_measurement_device 'Rigaku AFC-5S'
_diffrn_measurement_method \q-2\q
_diffrn_radiation_type 'Mo K\a'
_diffrn_radiation_wavelength 0.71069
_diffrn_reflns_av_R_equivalents 0.017
_diffrn_reflns_limit_h_max 7
_diffrn_reflns_limit_h_min 0
_diffrn_reflns_limit_k_max 25
_diffrn_reflns_limit_k_min 0
_diffrn_reflns_limit_l_max 9
_diffrn_reflns_limit_l_min -9
_diffrn_reflns_number 2136
_diffrn_reflns_theta_max 27.5
_diffrn_standards_decay_% '-0.3 to 0.9'
_diffrn_standards_interval_count 150
_diffrn_standards_number 6
_exptl_absorpt_coefficient_mu 0.338
_exptl_absorpt_correction_T_max 0.97
_exptl_absorpt_correction_T_min 0.90
_exptl_absorpt_correction_type
;
analytical (Meulenaer & Tompa, 1965)
;
_exptl_crystal_colour 'pale yellow'
_exptl_crystal_density_diffrn 1.56
_exptl_crystal_description 'rectangular plate'
_exptl_crystal_size_max 0.46
_exptl_crystal_size_mid 0.31
_exptl_crystal_size_min 0.12
_refine_diff_density_max 0.31
_refine_diff_density_min -0.26
_refine_ls_extinction_method none
_refine_ls_goodness_of_fit_obs 1.65
_refine_ls_number_parameters 143
_refine_ls_number_reflns 1477
_refine_ls_R_factor_obs 0.041
_refine_ls_shift/esd_max 0.001
_refine_ls_structure_factor_coef F
_refine_ls_weighting_details 'w = 1/\s(F)^2^'
_refine_ls_weighting_scheme calc
_refine_ls_wR_factor_obs 0.046
_reflns_number_observed 1477
_reflns_number_total 1967
_reflns_observed_criterion I>\sI
_cod_data_source_file bk1050.cif
_cod_data_source_block bk1050a
_cod_depositor_comments
;
 Marking atoms 'S', 'C(8)', 'C(9)', 'C(10)', 'H(8)', 'H(9)', 'H(10)' and
  'S'', 'C(8')', 'C(9')', 'C(10')', 'H(8')', 'H(9')', 'H(10')' as belonging
 to disorder groups '1' and '2' respectively after consulting the original
 publication.

 Antanas Vaitkus,
 2017-09-06

The following automatic conversions were performed:

'_refine_ls_weighting_scheme' value '1/\s(F)^2^' was changed to
'calc'. New tag '_refine_ls_weighting_details' was created. The value
of the new tag was set to 'w = 1/\s(F)^2^'.

Automatic conversion script
Id: cif_fix_values 3143 2015-03-26 13:38:13Z robertas 
;
_cod_original_cell_volume 827.7(2)
_cod_original_sg_symbol_H-M 'P 21/a'
_cod_original_formula_sum 'C8 H6 N2 O2 S1'
_cod_database_code 2003527

loop_
_symmetry_equiv_pos_as_xyz
x,y,z
1/2+x,1/2-y,z
-x,-y,-z
1/2-x,1/2+y,-z

loop_
_atom_site_label
_atom_site_occupancy
_atom_site_fract_x
_atom_site_fract_y
_atom_site_fract_z
_atom_site_B_iso_or_equiv
_atom_site_disorder_group
S 0.8 .3040(1) .06360(4) .8215(1) 3.18(3) 1
O(2) 1.0 .1840(2) -.20369(8) .8742(2) 4.12(7) .
O(4) 1.0 -.4898(2) -.09145(8) .6769(2) 3.59(6) .
N(1) 1.0 .0958(3) -.08953(8) .8068(3) 2.62(6) .
N(3) 1.0 -.1838(3) -.16324(9) .7861(3) 2.89(7) .
C(7) 1.0 .0239(3) .0708(1) .7178(3) 2.66(7) .
C(8) 0.8 -.0329(5) .1416(1) .6703(4) 3.8(1) 1
C(9) 0.8 .1540(5) .1834(1) .7001(4) 3.6(1) 1
C(10) 0.8 .3480(5) .1494(1) .7884(4) 3.7(1) 1
C(6) 1.0 -.1368(3) .0154(1) .6980(3) 2.56(7) .
C(5) 1.0 -.1028(3) -.0519(1) .7387(3) 2.32(7) .
C(2) 1.0 .0485(3) -.1573(1) .8275(3) 2.77(7) .
C(4) 1.0 -.2880(3) -.1019(1) .7263(3) 2.54(7) .
S' 0.2 -.0424(7) .1463(2) .6508(6) 5.48(8) 2
C(8') 0.2 .3020(15) .0633(5) .7711(15) 2.3(2) 2
C(9') 0.2 .3849(20) .1291(6) .8023(17) 3.7(2) 2
C(10') 0.2 .2304(17) .1770(5) .7404(14) 2.7(2) 2
H(1) 1.0 .212(4) -.080(1) .785(3) 3.5(5) .
H(3) 1.0 -.248(4) -.203(1) .800(3) 4.8(6) .
H(6) 1.0 -.2947 .0289 .6472 3.1 .
H(8) 0.8 -.1876 .1581 .6221 4.5 1
H(9) 0.8 .1487 .2321 .6627 4.3 1
H(10) 0.8 .4956 .1715 .8279 4.5 1
H(8') 0.2 .3892 .0206 .7788 2.8 2
H(9') 0.2 .5431 .1396 .8643 4.5 2
H(10') 0.2 .2668 .2263 .7448 3.2 2

loop_
_geom_angle_atom_site_label_1
_geom_angle_atom_site_label_2
_geom_angle_atom_site_label_3
_geom_angle
_geom_angle_publ_flag
C(7) S C(10) 92.10(10) yes
C(5) N(1) C(2) 110.5(2) yes
C(2) N(3) C(4) 111.6(2) yes
S C(7) C(8) 109.9(2) yes
S C(7) C(6) 125.00(10) yes
C(8) C(7) C(6) 124.8(2) yes
C(7) C(8) C(9) 112.6(2) yes
C(8) C(9) C(10) 112.4(2) yes
S C(10) C(9) 112.5(2) yes
C(7) C(6) C(5) 129.7(2) yes
N(1) C(5) C(6) 131.1(2) yes
N(1) C(5) C(4) 105.5(2) yes
C(6) C(5) C(4) 123.3(2) yes
O(2) C(2) N(1) 126.6(2) yes
O(2) C(2) N(3) 126.3(2) yes
N(1) C(2) N(3) 107.1(2) yes
O(4) C(4) N(3) 126.7(2) yes
O(4) C(4) C(5) 128.2(2) yes
N(3) C(4) C(5) 105.1(2) yes
C(5) N(1) H(1) 124(2) no
C(2) N(1) H(1) 118(2) no
C(2) N(3) H(3) 121(2) no
C(4) N(3) H(3) 127(2) no
C(7) C(8) H(8) 123 no
C(9) C(8) H(8) 124 no
C(8) C(9) H(9) 124 no
C(10) C(9) H(9) 124 no
S C(10) H(10) 124 no
C(9) C(10) H(10) 124 no
C(7) C(6) H(6) 115 no
C(5) C(6) H(6) 115 no
C(7) C(8') H(8') 127 no
C(9') C(8') H(8') 127 no
C(8') C(9') H(9') 123 no
C(10') C(9') H(9') 123 no
S' C(10') H(10') 122 no
C(9') C(10') H(10') 122 no
C(6) C(7) S' 123.4(2) no
C(6) C(7) C(8') 126.6(3) no
S' C(7) C(8') 109.0(4) no
C(7) S' C(10') 93.3(4) no
C(7) C(8') C(9') 105.9(8) no
C(8') C(9') C(10') 113.3(11) no
S' C(10') C(9') 115.1(9) no

loop_
_geom_bond_atom_site_label_1
_geom_bond_atom_site_label_2
_geom_bond_distance
_geom_bond_publ_flag
C(8) H(8) 0.98 no
C(9) H(9) 0.98 no
C(10) H(10) 0.98 no
C(6) H(6) 0.98 no
C(8') H(8') 0.98 no
C(9') H(9') 0.98 no
C(10') H(10') 0.98 no
S C(7) 1.697(2) yes
S C(10) 1.713(3) yes
O(2) C(2) 1.214(2) yes
O(4) C(4) 1.215(2) yes
N(1) C(5) 1.398(2) yes
N(1) C(2) 1.362(3) yes
N(3) C(2) 1.385(2) yes
N(3) C(4) 1.368(3) yes
C(7) S' 1.563(5) no
C(7) C(8') 1.658(9) no
C(9') C(10') 1.322(15) no
C(7) C(8) 1.438(3) yes
C(7) C(6) 1.441(3) yes
C(8) C(9) 1.376(4) yes
C(9) C(10) 1.368(4) yes
C(6) C(5) 1.344(3) yes
C(5) C(4) 1.479(3) yes
S' C(10') 1.740(11) no
C(8') C(9') 1.372(15) no
N(1) H(1) 0.79(2) no
N(3) H(3) 0.89(3) no
